data_4305984
loop_
_publ_author_name
'Andrew J. Gaunt'
'Sean D. Reilly'
'Alejandro E. Enriquez'
'Trevor W. Hayton'
'James M. Boncella'
'Brian L. Scott'
'Mary P. Neu'

_publ_section_title
;
Low-Valent Molecular Plutonium Halide Complexes
;
_journal_name_full 'Inorganic Chemistry'
_journal_page_first 8412
_journal_page_last 8419
_journal_paper_doi 10.1021/ic8009139
_journal_volume 47
_journal_year 2008
_chemical_formula_sum 'C24 H48 Cl7 O6 Pu2'
_chemical_formula_weight 1164.77
_chemical_name_systematic
; 
 ? 
;
_space_group_IT_number 13
_symmetry_cell_setting monoclinic
_symmetry_space_group_name_Hall '-P 2yc'
_symmetry_space_group_name_H-M 'P 1 2/c 1'
_atom_sites_solution_hydrogens geom
_atom_sites_solution_primary direct
_atom_sites_solution_secondary difmap
_audit_creation_method SHELXL-97
_cell_angle_alpha 90.00
_cell_angle_beta 104.186(2)
_cell_angle_gamma 90.00
_cell_formula_units_Z 2
_cell_length_a 12.1865(17)
_cell_length_b 11.1628(15)
_cell_length_c 13.9197(19)
_cell_measurement_temperature 141(2)
_cell_volume 1835.8(4)
_computing_cell_refinement 'SAINT+, v. 7.06 (Bruker AXS, 2001)'
_computing_data_collection 'APEX II, v. 1.08 (Bruker AXS, 2003)'
_computing_data_reduction 'SAINT+, v. 7.06 (Bruker AXS, 2001)'
_computing_molecular_graphics 'SHELXTL, v. 6.10, (Bruker AXS, 2000)'
_computing_publication_material 'SHELXTL, v. 6.10, (Bruker AXS, 2000)'
_computing_structure_refinement 'SHELXL-97 (Sheldrick, 1997)'
_computing_structure_solution 'SHELXS-97 (Sheldrick, 1990)'
_diffrn_ambient_temperature 141(2)
_diffrn_measured_fraction_theta_full 1.000
_diffrn_measured_fraction_theta_max 0.943
_diffrn_measurement_device_type 'Bruker D8 with APEXII CCD'
_diffrn_measurement_method '\w scans'
_diffrn_radiation_monochromator graphite
_diffrn_radiation_source 'fine-focus sealed tube'
_diffrn_radiation_type MoK\a
_diffrn_radiation_wavelength 0.71073
_diffrn_reflns_av_R_equivalents 0.0650
_diffrn_reflns_av_sigmaI/netI 0.0600
_diffrn_reflns_limit_h_max 16
_diffrn_reflns_limit_h_min -15
_diffrn_reflns_limit_k_max 14
_diffrn_reflns_limit_k_min -14
_diffrn_reflns_limit_l_max 18
_diffrn_reflns_limit_l_min -17
_diffrn_reflns_number 21284
_diffrn_reflns_theta_full 25.00
_diffrn_reflns_theta_max 28.75
_diffrn_reflns_theta_min 1.72
_diffrn_standards_decay_% 0
_diffrn_standards_interval_count 0
_diffrn_standards_interval_time 0
_diffrn_standards_number 0
_exptl_absorpt_coefficient_mu 4.101
_exptl_absorpt_correction_T_max 0.9225
_exptl_absorpt_correction_T_min 0.6845
_exptl_absorpt_correction_type multi-scan
_exptl_absorpt_process_details 'SADABS 2.03 (Sheldrick, 2001)'
_exptl_crystal_colour dark
_exptl_crystal_density_diffrn 2.107
_exptl_crystal_density_method 'not measured'
_exptl_crystal_description 'rectangular slab'
_exptl_crystal_F_000 1094
_exptl_crystal_size_max 0.10
_exptl_crystal_size_mid 0.08
_exptl_crystal_size_min 0.02
_refine_diff_density_max 1.691
_refine_diff_density_min -2.696
_refine_diff_density_rms 0.214
_refine_ls_extinction_method none
_refine_ls_goodness_of_fit_ref 1.094
_refine_ls_hydrogen_treatment constr
_refine_ls_matrix_type full
_refine_ls_number_parameters 179
_refine_ls_number_reflns 4503
_refine_ls_number_restraints 0
_refine_ls_restrained_S_all 1.094
_refine_ls_R_factor_all 0.0749
_refine_ls_R_factor_gt 0.0432
_refine_ls_shift/su_max 0.003
_refine_ls_shift/su_mean 0.000
_refine_ls_structure_factor_coef Fsqd
_refine_ls_weighting_details 'calc w=1/[\s^2^(Fo^2^)+(0.0356P)^2^+0.0000P] where P=(Fo^2^+2Fc^2^)/3'
_refine_ls_weighting_scheme calc
_refine_ls_wR_factor_gt 0.0782
_refine_ls_wR_factor_ref 0.0868
_reflns_number_gt 3303
_reflns_number_total 4503
_reflns_threshold_expression >2sigma(I)
_cod_data_source_file ic8009139_si_001_5.cif
_cod_data_source_block apx374
_cod_original_sg_symbol_H-M 'P 2/c'
_cod_database_code 4305984

loop_
_symmetry_equiv_pos_as_xyz
'x, y, z'
'-x, y, -z+1/2'
'-x, -y, -z'
'x, -y, z-1/2'

loop_
_atom_site_label
_atom_site_type_symbol
_atom_site_fract_x
_atom_site_fract_y
_atom_site_fract_z
_atom_site_U_iso_or_equiv
_atom_site_adp_type
_atom_site_occupancy
_atom_site_symmetry_multiplicity
_atom_site_calc_flag
_atom_site_refinement_flags
_atom_site_disorder_assembly
_atom_site_disorder_group
Pu1 Pu 0.5000 0.18139(3) 0.7500 0.02257(11) Uani 1 2 d S . .
Pu2 Pu 0.0000 0.29425(3) 0.2500 0.02192(11) Uani 1 2 d S . .
Cl1 Cl 0.38451(17) 0.18900(16) 0.89057(14) 0.0375(5) Uani 1 1 d . . .
Cl2 Cl -0.00150(19) 0.30723(16) 0.43375(13) 0.0373(5) Uani 1 1 d . . .
Cl3 Cl 0.21762(17) 0.30868(17) 0.30130(15) 0.0396(5) Uani 1 1 d . . .
Cl4 Cl 0.0000 0.0666(2) 0.2500 0.0394(7) Uani 1 2 d S . .
O1 O 0.3224(4) 0.1133(5) 0.6373(4) 0.0375(13) Uani 1 1 d . . .
O2 O 0.4010(4) 0.3593(5) 0.6634(4) 0.0423(14) Uani 1 1 d . . .
O3 O 0.5000 -0.0382(6) 0.7500 0.0296(16) Uani 1 2 d S . .
O4 O 0.0000 0.5108(5) 0.2500 0.0275(16) Uani 1 2 d S . .
C1 C 0.2956(7) 0.1271(9) 0.5320(6) 0.060(3) Uani 1 1 d . . .
H1A H 0.3629 0.1173 0.5073 0.072 Uiso 1 1 calc R . .
H1B H 0.2640 0.2059 0.5131 0.072 Uiso 1 1 calc R . .
C2 C 0.2104(7) 0.0314(7) 0.4906(6) 0.045(2) Uani 1 1 d . . .
H2A H 0.1601 0.0565 0.4285 0.054 Uiso 1 1 calc R . .
H2B H 0.2472 -0.0428 0.4802 0.054 Uiso 1 1 calc R . .
C3 C 0.1482(8) 0.0180(9) 0.5694(6) 0.062(3) Uani 1 1 d . . .
H3A H 0.1155 -0.0615 0.5678 0.075 Uiso 1 1 calc R . .
H3B H 0.0881 0.0769 0.5616 0.075 Uiso 1 1 calc R . .
C4 C 0.2363(6) 0.0378(7) 0.6644(5) 0.0391(19) Uani 1 1 d . . .
H4A H 0.2039 0.0777 0.7129 0.047 Uiso 1 1 calc R . .
H4B H 0.2688 -0.0378 0.6919 0.047 Uiso 1 1 calc R . .
C5 C 0.2904(8) 0.3990(10) 0.6725(8) 0.077(4) Uani 1 1 d . . .
H5A H 0.2962 0.4357 0.7367 0.092 Uiso 1 1 calc R . .
H5B H 0.2386 0.3317 0.6654 0.092 Uiso 1 1 calc R . .
C6 C 0.2506(8) 0.4854(9) 0.5939(7) 0.062(3) Uani 1 1 d . . .
H6A H 0.1805 0.4577 0.5502 0.075 Uiso 1 1 calc R . .
H6B H 0.2364 0.5617 0.6218 0.075 Uiso 1 1 calc R . .
C7 C 0.3366(9) 0.4991(8) 0.5389(7) 0.059(3) Uani 1 1 d . . .
H7A H 0.3519 0.5833 0.5308 0.071 Uiso 1 1 calc R . .
H7B H 0.3117 0.4629 0.4738 0.071 Uiso 1 1 calc R . .
C8 C 0.4373(9) 0.4391(8) 0.5963(10) 0.091(4) Uani 1 1 d . . .
H8A H 0.4737 0.3945 0.5528 0.109 Uiso 1 1 calc R . .
H8B H 0.4908 0.4972 0.6328 0.109 Uiso 1 1 calc R . .
C9 C 0.5098(7) -0.1134(7) 0.6669(6) 0.047(2) Uani 1 1 d . . .
H9A H 0.5864 -0.1118 0.6584 0.056 Uiso 1 1 calc R . .
H9B H 0.4583 -0.0868 0.6060 0.056 Uiso 1 1 calc R . .
C10 C 0.4795(10) -0.2353(8) 0.6940(8) 0.086(4) Uani 1 1 d . . .
H10A H 0.5178 -0.2963 0.6647 0.104 Uiso 1 1 calc R . .
H10B H 0.3985 -0.2485 0.6732 0.104 Uiso 1 1 calc R . .
C11 C 0.0647(7) 0.5861(6) 0.3315(5) 0.0358(18) Uani 1 1 d . . .
H11A H 0.1453 0.5808 0.3362 0.043 Uiso 1 1 calc R . .
H11B H 0.0504 0.5625 0.3943 0.043 Uiso 1 1 calc R . .
C12 C 0.0213(9) 0.7106(7) 0.3030(6) 0.052(3) Uani 1 1 d . . .
H12A H -0.0385 0.7308 0.3350 0.063 Uiso 1 1 calc R . .
H12B H 0.0818 0.7687 0.3227 0.063 Uiso 1 1 calc R . .

loop_
_atom_site_aniso_label
_atom_site_aniso_U_11
_atom_site_aniso_U_22
_atom_site_aniso_U_33
_atom_site_aniso_U_23
_atom_site_aniso_U_13
_atom_site_aniso_U_12
Pu1 0.0176(2) 0.0268(2) 0.0225(2) 0.000 0.00332(16) 0.000
Pu2 0.0239(2) 0.0246(2) 0.0168(2) 0.000 0.00393(16) 0.000
Cl1 0.0371(11) 0.0467(11) 0.0328(10) -0.0062(8) 0.0161(9) -0.0093(8)
Cl2 0.0523(13) 0.0400(11) 0.0212(9) 0.0041(7) 0.0118(9) 0.0120(9)
Cl3 0.0263(10) 0.0477(12) 0.0425(12) 0.0036(9) 0.0041(9) 0.0003(8)
Cl4 0.0456(17) 0.0311(15) 0.0391(16) 0.000 0.0057(13) 0.000
O1 0.027(3) 0.054(3) 0.026(3) 0.011(2) -0.004(2) -0.016(2)
O2 0.031(3) 0.042(3) 0.055(4) 0.009(3) 0.013(3) 0.009(2)
O3 0.032(4) 0.032(4) 0.022(4) 0.000 0.003(3) 0.000
O4 0.032(4) 0.022(3) 0.024(4) 0.000 -0.003(3) 0.000
C1 0.036(5) 0.110(8) 0.025(5) 0.022(5) -0.008(4) -0.021(5)
C2 0.044(5) 0.062(5) 0.023(4) -0.008(4) -0.003(4) 0.013(4)
C3 0.051(6) 0.083(7) 0.045(6) -0.003(5) -0.004(5) -0.032(5)
C4 0.027(4) 0.056(5) 0.033(4) 0.004(4) 0.005(4) -0.017(4)
C5 0.044(6) 0.109(9) 0.086(8) 0.045(7) 0.031(6) 0.051(6)
C6 0.050(6) 0.070(7) 0.063(7) 0.017(5) 0.008(5) 0.023(5)
C7 0.072(7) 0.050(6) 0.054(6) 0.002(5) 0.010(6) 0.003(5)
C8 0.062(7) 0.048(6) 0.178(13) 0.059(7) 0.058(8) 0.025(5)
C9 0.040(5) 0.052(5) 0.047(5) -0.021(4) 0.011(4) 0.003(4)
C10 0.070(8) 0.040(5) 0.165(13) -0.042(6) 0.059(10) -0.013(5)
C11 0.040(5) 0.041(4) 0.025(4) -0.011(3) 0.005(3) -0.010(4)
C12 0.082(8) 0.027(4) 0.044(5) -0.008(3) 0.007(5) 0.000(4)

loop_
_atom_type_symbol
_atom_type_description
_atom_type_scat_dispersion_real
_atom_type_scat_dispersion_imag
_atom_type_scat_source
C C 0.0033 0.0016 'International Tables Vol C Tables 4.2.6.8 and 6.1.1.4'
H H 0.0000 0.0000 'International Tables Vol C Tables 4.2.6.8 and 6.1.1.4'
Cl Cl 0.1484 0.1585 'International Tables Vol C Tables 4.2.6.8 and 6.1.1.4'
O O 0.0106 0.0060 'International Tables Vol C Tables 4.2.6.8 and 6.1.1.4'
Pu Pu -9.4100 4.3056 'International Tables Vol C Tables 4.2.6.8 and 6.1.1.4'

loop_
_geom_angle_atom_site_label_1
_geom_angle_atom_site_label_2
_geom_angle_atom_site_label_3
_geom_angle
_geom_angle_site_symmetry_1
_geom_angle_site_symmetry_3
_geom_angle_publ_flag
O3 Pu1 O1 72.02(12) . . ?
O3 Pu1 O1 72.02(12) . 2_656 ?
O1 Pu1 O1 144.0(2) . 2_656 ?
O3 Pu1 O2 143.28(13) . 2_656 ?
O1 Pu1 O2 143.57(18) . 2_656 ?
O1 Pu1 O2 71.96(17) 2_656 2_656 ?
O3 Pu1 O2 143.28(13) . . ?
O1 Pu1 O2 71.96(17) . . ?
O1 Pu1 O2 143.57(18) 2_656 . ?
O2 Pu1 O2 73.4(3) 2_656 . ?
O3 Pu1 Cl1 91.82(4) . 2_656 ?
O1 Pu1 Cl1 94.69(13) . 2_656 ?
O1 Pu1 Cl1 86.43(13) 2_656 2_656 ?
O2 Pu1 Cl1 92.84(13) 2_656 2_656 ?
O2 Pu1 Cl1 84.24(13) . 2_656 ?
O3 Pu1 Cl1 91.82(4) . . ?
O1 Pu1 Cl1 86.43(13) . . ?
O1 Pu1 Cl1 94.69(13) 2_656 . ?
O2 Pu1 Cl1 84.24(13) 2_656 . ?
O2 Pu1 Cl1 92.84(13) . . ?
Cl1 Pu1 Cl1 176.36(8) 2_656 . ?
O4 Pu2 Cl4 180.0 . . ?
O4 Pu2 Cl2 86.76(4) . 2 ?
Cl4 Pu2 Cl2 93.24(4) . 2 ?
O4 Pu2 Cl2 86.76(4) . . ?
Cl4 Pu2 Cl2 93.24(4) . . ?
Cl2 Pu2 Cl2 173.53(8) 2 . ?
O4 Pu2 Cl3 86.42(4) . . ?
Cl4 Pu2 Cl3 93.58(4) . . ?
Cl2 Pu2 Cl3 90.83(7) 2 . ?
Cl2 Pu2 Cl3 88.77(7) . . ?
O4 Pu2 Cl3 86.42(4) . 2 ?
Cl4 Pu2 Cl3 93.58(4) . 2 ?
Cl2 Pu2 Cl3 88.77(7) 2 2 ?
Cl2 Pu2 Cl3 90.83(7) . 2 ?
Cl3 Pu2 Cl3 172.83(8) . 2 ?
C1 O1 C4 109.1(5) . . ?
C1 O1 Pu1 124.4(4) . . ?
C4 O1 Pu1 125.9(4) . . ?
C8 O2 C5 107.9(6) . . ?
C8 O2 Pu1 128.5(5) . . ?
C5 O2 Pu1 123.6(5) . . ?
C9 O3 C9 109.6(8) . 2_656 ?
C9 O3 Pu1 125.2(4) . . ?
C9 O3 Pu1 125.2(4) 2_656 . ?
C11 O4 C11 110.5(7) . 2 ?
C11 O4 Pu2 124.8(4) . . ?
C11 O4 Pu2 124.8(4) 2 . ?
O1 C1 C2 106.2(7) . . ?
C3 C2 C1 102.6(7) . . ?
C2 C3 C4 104.5(7) . . ?
O1 C4 C3 105.1(6) . . ?
O2 C5 C6 106.4(7) . . ?
C7 C6 C5 108.5(8) . . ?
C6 C7 C8 106.5(8) . . ?
O2 C8 C7 106.8(8) . . ?
O3 C9 C10 104.7(7) . . ?
C9 C10 C10 102.8(6) . 2_656 ?
O4 C11 C12 103.7(6) . . ?
C12 C12 C11 106.6(5) 2 . ?

loop_
_geom_bond_atom_site_label_1
_geom_bond_atom_site_label_2
_geom_bond_distance
_geom_bond_site_symmetry_2
_geom_bond_publ_flag
Pu1 O3 2.451(6) . ?
Pu1 O1 2.462(5) . ?
Pu1 O1 2.462(5) 2_656 ?
Pu1 O2 2.478(5) 2_656 ?
Pu1 O2 2.478(5) . ?
Pu1 Cl1 2.6771(19) 2_656 ?
Pu1 Cl1 2.6771(19) . ?
Pu2 O4 2.417(6) . ?
Pu2 Cl4 2.541(3) . ?
Pu2 Cl2 2.5664(18) 2 ?
Pu2 Cl2 2.5664(18) . ?
Pu2 Cl3 2.577(2) . ?
Pu2 Cl3 2.577(2) 2 ?
O1 C1 1.431(8) . ?
O1 C4 1.465(8) . ?
O2 C8 1.437(10) . ?
O2 C5 1.453(9) . ?
O3 C9 1.458(8) . ?
O3 C9 1.458(8) 2_656 ?
O4 C11 1.475(7) . ?
O4 C11 1.475(7) 2 ?
C1 C2 1.502(11) . ?
C2 C3 1.486(11) . ?
C3 C4 1.502(10) . ?
C5 C6 1.450(11) . ?
C6 C7 1.449(12) . ?
C7 C8 1.454(12) . ?
C9 C10 1.483(12) . ?
C10 C10 1.52(2) 2_656 ?
C11 C12 1.505(10) . ?
C12 C12 1.439(16) 2 ?
